data_7020448
loop_
_publ_author_name
'McCready, Matthew S.'
'Puddephatt, Richard J.'

_publ_section_title
;
 Self-assembly of isomeric clamshell dimers of platinum(II).
;
_journal_issue 40
_journal_name_full 'Dalton transactions (Cambridge, England : 2003)'
_journal_page_first 12378
_journal_page_last 12385
_journal_paper_doi 10.1039/c2dt31584j
_journal_volume 41
_journal_year 2012
_chemical_formula_moiety 'C22 H26 N4 Pt'
_chemical_formula_sum 'C22 H26 N4 Pt'
_chemical_formula_weight 541.56
_chemical_name_systematic
;
?
;
_space_group_IT_number 14
_symmetry_cell_setting monoclinic
_symmetry_space_group_name_Hall '-P 2ybc'
_symmetry_space_group_name_H-M 'P 1 21/c 1'
_atom_sites_solution_hydrogens geom
_atom_sites_solution_primary direct
_atom_sites_solution_secondary difmap
_audit_creation_method SHELXL-97
_cell_angle_alpha 90.00
_cell_angle_beta 105.068(4)
_cell_angle_gamma 90.00
_cell_formula_units_Z 4
_cell_length_a 12.4230(15)
_cell_length_b 18.826(2)
_cell_length_c 8.6433(10)
_cell_measurement_reflns_used 3309
_cell_measurement_temperature 150(2)
_cell_measurement_theta_max 19.66
_cell_measurement_theta_min 2.16
_cell_volume 1952.0(4)
_computing_cell_refinement 'Bruker SAINT'
_computing_data_collection 'Bruker APEX2'
_computing_data_reduction 'Bruker SAINT'
_computing_molecular_graphics 'Bruker SHELXTL'
_computing_publication_material 'Bruker SHELXTL'
_computing_structure_refinement 'SHELXL-97 (Sheldrick, 2008)'
_computing_structure_solution 'SHELXS-97 (Sheldrick, 2008)'
_diffrn_ambient_temperature 150(2)
_diffrn_measured_fraction_theta_full 1.000
_diffrn_measured_fraction_theta_max 1.000
_diffrn_measurement_device_type 'Bruker APEX-II CCD'
_diffrn_measurement_method '\f and \w scans'
_diffrn_radiation_monochromator graphite
_diffrn_radiation_source 'fine-focus sealed tube'
_diffrn_radiation_type MoK\a
_diffrn_radiation_wavelength 0.71073
_diffrn_reflns_av_R_equivalents 0.1466
_diffrn_reflns_av_sigmaI/netI 0.0789
_diffrn_reflns_limit_h_max 15
_diffrn_reflns_limit_h_min -15
_diffrn_reflns_limit_k_max 22
_diffrn_reflns_limit_k_min -24
_diffrn_reflns_limit_l_max 11
_diffrn_reflns_limit_l_min -11
_diffrn_reflns_number 46180
_diffrn_reflns_theta_full 27.09
_diffrn_reflns_theta_max 27.09
_diffrn_reflns_theta_min 2.01
_exptl_absorpt_coefficient_mu 7.203
_exptl_absorpt_correction_T_max 0.9315
_exptl_absorpt_correction_T_min 0.7866
_exptl_absorpt_correction_type multi-scan
_exptl_absorpt_process_details 'SADABS (Bruker, 2006)'
_exptl_crystal_colour red
_exptl_crystal_density_diffrn 1.843
_exptl_crystal_density_method 'not measured'
_exptl_crystal_description block
_exptl_crystal_F_000 1056
_exptl_crystal_size_max 0.04
_exptl_crystal_size_mid 0.02
_exptl_crystal_size_min 0.01
_refine_diff_density_max 0.923
_refine_diff_density_min -0.986
_refine_diff_density_rms 0.198
_refine_ls_extinction_method none
_refine_ls_goodness_of_fit_ref 1.034
_refine_ls_hydrogen_treatment constr
_refine_ls_matrix_type full
_refine_ls_number_parameters 246
_refine_ls_number_reflns 4299
_refine_ls_number_restraints 0
_refine_ls_restrained_S_all 1.034
_refine_ls_R_factor_all 0.0809
_refine_ls_R_factor_gt 0.0389
_refine_ls_shift/su_max 0.002
_refine_ls_shift/su_mean 0.000
_refine_ls_structure_factor_coef Fsqd
_refine_ls_weighting_details 'calc w=1/[\s^2^(Fo^2^)+(0.0136P)^2^+2.2256P] where P=(Fo^2^+2Fc^2^)/3'
_refine_ls_weighting_scheme calc
_refine_ls_wR_factor_gt 0.0512
_refine_ls_wR_factor_ref 0.0585
_reflns_number_gt 2973
_reflns_number_total 4299
_reflns_threshold_expression >2sigma(I)
_cod_data_source_file c2dt31584j.txt
_cod_data_source_block 2
_cod_depositor_comments
;
The following automatic conversions were performed:

'_symmetry_cell_setting' value 'Monoclinic' changed to 'monoclinic'
according to /home/saulius/struct/CIF-dictionaries/cif_core.dic
dictionary named 'cif_core.dic' version 2.4.2 from 2011-04-26.

Automatic conversion script
Id: cif_fix_values 1891 2012-01-12 08:04:46Z andrius 
;
_cod_original_cell_volume 1951.9(4)
_cod_original_sg_symbol_H-M P2(1)/c
_cod_database_code 7020448

loop_
_symmetry_equiv_pos_as_xyz
'x, y, z'
'-x, y+1/2, -z+1/2'
'-x, -y, -z'
'x, -y-1/2, z-1/2'

loop_
_atom_site_label
_atom_site_type_symbol
_atom_site_fract_x
_atom_site_fract_y
_atom_site_fract_z
_atom_site_U_iso_or_equiv
_atom_site_adp_type
_atom_site_occupancy
_atom_site_symmetry_multiplicity
_atom_site_calc_flag
_atom_site_refinement_flags
Pt1 Pt 1.09382(2) 0.119471(12) 0.78557(3) 0.01693(7) Uani 1 1 d .
N1 N 1.1100(4) 0.0123(2) 0.7259(6) 0.0177(12) Uani 1 1 d .
N2 N 0.9450(4) 0.0750(2) 0.7987(5) 0.0147(11) Uani 1 1 d .
N4 N 0.6056(4) 0.1391(3) 0.8875(6) 0.0304(14) Uani 1 1 d .
C23 C 1.2494(4) 0.1605(2) 0.7848(6) 0.0045(11) Uani 1 1 d .
H23A H 1.2402 0.1974 0.7025 0.007 Uiso 1 1 calc R
H23B H 1.2965 0.1223 0.7614 0.007 Uiso 1 1 calc R
H23C H 1.2846 0.1810 0.8900 0.007 Uiso 1 1 calc R
C1 C 1.0179(5) -0.0292(3) 0.7122(7) 0.0132(13) Uani 1 1 d .
C2 C 0.9269(5) 0.0045(3) 0.7729(7) 0.0138(13) Uani 1 1 d .
N3 N 0.8737(4) 0.1158(3) 0.8499(5) 0.0198(11) Uani 1 1 d .
C4 C 0.7840(5) 0.0865(3) 0.8816(7) 0.0174(14) Uani 1 1 d .
C5 C 0.7591(5) 0.0137(3) 0.8637(7) 0.0175(14) Uani 1 1 d .
C6 C 0.6634(5) -0.0164(3) 0.9208(7) 0.0214(15) Uani 1 1 d .
H6A H 0.6477 0.0166 1.0016 0.026 Uiso 1 1 calc R
H6B H 0.6878 -0.0620 0.9756 0.026 Uiso 1 1 calc R
C7 C 0.5532(5) -0.0294(3) 0.7907(8) 0.0272(16) Uani 1 1 d .
H7A H 0.4931 -0.0357 0.8455 0.033 Uiso 1 1 calc R
H7B H 0.5358 0.0141 0.7247 0.033 Uiso 1 1 calc R
C8 C 0.5486(5) -0.0920(3) 0.6781(8) 0.0312(17) Uani 1 1 d .
H8A H 0.4709 -0.0976 0.6125 0.037 Uiso 1 1 calc R
H8B H 0.5686 -0.1357 0.7431 0.037 Uiso 1 1 calc R
C9 C 0.6255(5) -0.0860(3) 0.5645(7) 0.0259(16) Uani 1 1 d .
H9A H 0.5842 -0.1035 0.4575 0.031 Uiso 1 1 calc R
H9B H 0.6419 -0.0351 0.5529 0.031 Uiso 1 1 calc R
C10 C 0.7363(5) -0.1261(3) 0.6156(6) 0.0217(14) Uani 1 1 d .
H10A H 0.7796 -0.1163 0.5366 0.026 Uiso 1 1 calc R
H10B H 0.7203 -0.1777 0.6119 0.026 Uiso 1 1 calc R
C11 C 0.8090(5) -0.1075(3) 0.7838(7) 0.0174(14) Uani 1 1 d .
H11A H 0.7705 -0.1233 0.8646 0.021 Uiso 1 1 calc R
H11B H 0.8802 -0.1339 0.8031 0.021 Uiso 1 1 calc R
C12 C 0.8339(5) -0.0290(3) 0.8058(6) 0.0136(13) Uani 1 1 d .
C13 C 0.7177(5) 0.1414(3) 0.9415(7) 0.0179(14) Uani 1 1 d .
C14 C 0.5480(6) 0.1900(3) 0.9380(9) 0.0381(19) Uani 1 1 d .
H14 H 0.4691 0.1898 0.8992 0.046 Uiso 1 1 calc R
C15 C 0.5973(7) 0.2429(4) 1.0440(9) 0.0335(17) Uani 1 1 d .
H15 H 0.5527 0.2771 1.0792 0.040 Uiso 1 1 calc R
C16 C 0.7120(6) 0.2454(3) 1.0980(8) 0.0287(17) Uani 1 1 d .
H16 H 0.7482 0.2813 1.1702 0.034 Uiso 1 1 calc R
C17 C 0.7724(5) 0.1939(3) 1.0435(7) 0.0203(14) Uani 1 1 d .
H17 H 0.8516 0.1947 1.0761 0.024 Uiso 1 1 calc R
C18 C 1.0137(5) -0.0956(3) 0.6403(7) 0.0186(15) Uani 1 1 d .
H18 H 0.9488 -0.1241 0.6265 0.022 Uiso 1 1 calc R
C19 C 1.1031(5) -0.1204(4) 0.5885(6) 0.0229(13) Uani 1 1 d .
H19 H 1.0998 -0.1656 0.5386 0.027 Uiso 1 1 calc R
C20 C 1.1963(5) -0.0789(3) 0.6103(7) 0.0222(15) Uani 1 1 d .
H20 H 1.2600 -0.0956 0.5797 0.027 Uiso 1 1 calc R
C21 C 1.1961(5) -0.0127(3) 0.6774(7) 0.0216(15) Uani 1 1 d .
H21 H 1.2601 0.0165 0.6896 0.026 Uiso 1 1 calc R
C22 C 1.0553(5) 0.2217(3) 0.8265(8) 0.0284(17) Uani 1 1 d .
H22A H 1.0516 0.2503 0.7306 0.043 Uiso 1 1 calc R
H22B H 1.1128 0.2410 0.9167 0.043 Uiso 1 1 calc R
H22C H 0.9829 0.2230 0.8520 0.043 Uiso 1 1 calc R

loop_
_atom_site_aniso_label
_atom_site_aniso_U_11
_atom_site_aniso_U_22
_atom_site_aniso_U_33
_atom_site_aniso_U_23
_atom_site_aniso_U_13
_atom_site_aniso_U_12
Pt1 0.01771(12) 0.01379(11) 0.01872(12) 0.00022(14) 0.00373(8) -0.00169(15)
N1 0.015(3) 0.020(3) 0.018(3) 0.002(2) 0.004(2) -0.001(2)
N2 0.014(3) 0.011(3) 0.019(3) 0.001(2) 0.004(2) 0.002(2)
N4 0.022(3) 0.022(3) 0.046(4) -0.006(3) 0.006(3) 0.002(3)
C23 0.008(3) 0.003(3) 0.003(3) 0.001(2) 0.001(2) -0.001(2)
C1 0.017(3) 0.011(3) 0.011(3) 0.004(2) 0.001(3) 0.001(3)
C2 0.015(4) 0.010(3) 0.014(3) -0.002(2) 0.000(3) 0.000(3)
N3 0.016(3) 0.016(3) 0.027(3) 0.003(3) 0.006(2) 0.004(3)
C4 0.021(4) 0.016(3) 0.014(3) 0.002(3) 0.004(3) 0.001(3)
C5 0.018(4) 0.019(3) 0.017(3) 0.000(3) 0.008(3) 0.000(3)
C6 0.026(4) 0.019(3) 0.022(4) 0.001(3) 0.010(3) -0.001(3)
C7 0.016(4) 0.034(4) 0.034(4) -0.005(3) 0.010(3) 0.000(3)
C8 0.019(4) 0.034(4) 0.040(4) -0.012(3) 0.008(3) -0.009(3)
C9 0.021(4) 0.028(4) 0.026(4) -0.009(3) 0.003(3) -0.003(3)
C10 0.020(3) 0.016(3) 0.026(3) -0.002(3) 0.000(3) -0.005(3)
C11 0.020(3) 0.013(4) 0.020(3) 0.003(3) 0.007(3) 0.003(3)
C12 0.013(3) 0.018(3) 0.008(3) 0.002(2) -0.001(3) -0.001(3)
C13 0.025(4) 0.013(3) 0.018(3) 0.004(2) 0.010(3) 0.003(3)
C14 0.023(4) 0.033(4) 0.057(5) -0.004(4) 0.009(4) 0.005(3)
C15 0.041(4) 0.021(4) 0.046(4) -0.001(3) 0.025(4) 0.010(3)
C16 0.042(5) 0.022(4) 0.024(4) -0.005(3) 0.012(4) -0.001(3)
C17 0.019(4) 0.024(4) 0.016(3) 0.001(3) 0.001(3) 0.000(3)
C18 0.021(4) 0.015(3) 0.020(4) 0.002(3) 0.006(3) 0.002(3)
C19 0.027(4) 0.021(3) 0.020(3) 0.000(3) 0.005(3) 0.010(4)
C20 0.019(4) 0.024(4) 0.027(4) 0.003(3) 0.012(3) 0.007(3)
C21 0.017(4) 0.021(4) 0.027(4) 0.003(3) 0.007(3) -0.001(3)
C22 0.029(4) 0.011(3) 0.048(5) -0.006(3) 0.016(4) -0.008(3)

loop_
_atom_type_symbol
_atom_type_description
_atom_type_scat_dispersion_real
_atom_type_scat_dispersion_imag
_atom_type_scat_source
C C 0.0033 0.0016 'International Tables Vol C Tables 4.2.6.8 and 6.1.1.4'
H H 0.0000 0.0000 'International Tables Vol C Tables 4.2.6.8 and 6.1.1.4'
N N 0.0061 0.0033 'International Tables Vol C Tables 4.2.6.8 and 6.1.1.4'
Pt Pt -1.7033 8.3905 'International Tables Vol C Tables 4.2.6.8 and 6.1.1.4'

loop_
_geom_angle_atom_site_label_1
_geom_angle_atom_site_label_2
_geom_angle_atom_site_label_3
_geom_angle
C22 Pt1 N2 96.9(2)
C22 Pt1 C23 84.9(2)
N2 Pt1 C23 176.34(18)
C22 Pt1 N1 172.0(2)
N2 Pt1 N1 76.58(18)
C23 Pt1 N1 101.95(19)
C21 N1 C1 119.6(5)
C21 N1 Pt1 123.5(4)
C1 N1 Pt1 116.1(4)
N3 N2 C2 121.6(5)
N3 N2 Pt1 117.9(3)
C2 N2 Pt1 120.1(4)
C14 N4 C13 117.1(6)
Pt1 C23 H23A 109.5
Pt1 C23 H23B 109.5
H23A C23 H23B 109.5
Pt1 C23 H23C 109.5
H23A C23 H23C 109.5
H23B C23 H23C 109.5
N1 C1 C18 119.1(5)
N1 C1 C2 114.6(5)
C18 C1 C2 126.2(5)
N2 C2 C12 121.0(5)
N2 C2 C1 111.3(5)
C12 C2 C1 127.7(5)
N2 N3 C4 119.5(5)
N3 C4 C5 123.6(5)
N3 C4 C13 110.5(5)
C5 C4 C13 125.9(5)
C4 C5 C12 116.5(5)
C4 C5 C6 120.0(5)
C12 C5 C6 123.2(5)
C5 C6 C7 116.4(5)
C5 C6 H6A 108.2
C7 C6 H6A 108.2
C5 C6 H6B 108.2
C7 C6 H6B 108.2
H6A C6 H6B 107.3
C8 C7 C6 117.8(5)
C8 C7 H7A 107.8
C6 C7 H7A 107.8
C8 C7 H7B 107.8
C6 C7 H7B 107.8
H7A C7 H7B 107.2
C7 C8 C9 115.1(5)
C7 C8 H8A 108.5
C9 C8 H8A 108.5
C7 C8 H8B 108.5
C9 C8 H8B 108.5
H8A C8 H8B 107.5
C10 C9 C8 116.0(5)
C10 C9 H9A 108.3
C8 C9 H9A 108.3
C10 C9 H9B 108.3
C8 C9 H9B 108.3
H9A C9 H9B 107.4
C9 C10 C11 115.1(5)
C9 C10 H10A 108.5
C11 C10 H10A 108.5
C9 C10 H10B 108.5
C11 C10 H10B 108.5
H10A C10 H10B 107.5
C12 C11 C10 113.1(5)
C12 C11 H11A 109.0
C10 C11 H11A 109.0
C12 C11 H11B 109.0
C10 C11 H11B 109.0
H11A C11 H11B 107.8
C2 C12 C5 117.8(5)
C2 C12 C11 124.3(5)
C5 C12 C11 118.0(5)
N4 C13 C17 122.5(5)
N4 C13 C4 118.0(5)
C17 C13 C4 119.5(6)
N4 C14 C15 123.4(7)
N4 C14 H14 118.3
C15 C14 H14 118.3
C16 C15 C14 119.2(6)
C16 C15 H15 120.4
C14 C15 H15 120.4
C15 C16 C17 117.8(6)
C15 C16 H16 121.1
C17 C16 H16 121.1
C13 C17 C16 119.9(6)
C13 C17 H17 120.0
C16 C17 H17 120.0
C19 C18 C1 120.6(6)
C19 C18 H18 119.7
C1 C18 H18 119.7
C20 C19 C18 119.0(6)
C20 C19 H19 120.5
C18 C19 H19 120.5
C19 C20 C21 118.7(6)
C19 C20 H20 120.6
C21 C20 H20 120.6
N1 C21 C20 122.9(6)
N1 C21 H21 118.6
C20 C21 H21 118.6
Pt1 C22 H22A 109.5
Pt1 C22 H22B 109.5
H22A C22 H22B 109.5
Pt1 C22 H22C 109.5
H22A C22 H22C 109.5
H22B C22 H22C 109.5

loop_
_geom_bond_atom_site_label_1
_geom_bond_atom_site_label_2
_geom_bond_distance
Pt1 C22 2.037(5)
Pt1 N2 2.060(5)
Pt1 C23 2.082(5)
Pt1 N1 2.105(5)
N1 C21 1.333(7)
N1 C1 1.365(7)
N2 N3 1.332(6)
N2 C2 1.354(6)
N4 C14 1.335(8)
N4 C13 1.349(7)
C23 H23A 0.9800
C23 H23B 0.9800
C23 H23C 0.9800
C1 C18 1.391(7)
C1 C2 1.505(8)
C2 C12 1.409(8)
N3 C4 1.334(7)
C4 C5 1.404(7)
C4 C13 1.496(8)
C5 C12 1.415(8)
C5 C6 1.510(8)
C6 C7 1.549(8)
C6 H6A 0.9900
C6 H6B 0.9900
C7 C8 1.520(8)
C7 H7A 0.9900
C7 H7B 0.9900
C8 C9 1.542(8)
C8 H8A 0.9900
C8 H8B 0.9900
C9 C10 1.531(8)
C9 H9A 0.9900
C9 H9B 0.9900
C10 C11 1.539(7)
C10 H10A 0.9900
C10 H10B 0.9900
C11 C12 1.512(7)
C11 H11A 0.9900
C11 H11B 0.9900
C13 C17 1.380(8)
C14 C15 1.385(9)
C14 H14 0.9500
C15 C16 1.380(9)
C15 H15 0.9500
C16 C17 1.381(8)
C16 H16 0.9500
C17 H17 0.9500
C18 C19 1.382(8)
C18 H18 0.9500
C19 C20 1.369(8)
C19 H19 0.9500
C20 C21 1.375(8)
C20 H20 0.9500
C21 H21 0.9500
C22 H22A 0.9800
C22 H22B 0.9800
C22 H22C 0.9800

loop_
_geom_torsion_atom_site_label_1
_geom_torsion_atom_site_label_2
_geom_torsion_atom_site_label_3
_geom_torsion_atom_site_label_4
_geom_torsion
N2 Pt1 N1 C21 174.2(5)
C23 Pt1 N1 C21 -9.2(5)
N2 Pt1 N1 C1 5.3(4)
C23 Pt1 N1 C1 -178.2(4)
C22 Pt1 N2 N3 -9.5(4)
N1 Pt1 N2 N3 175.3(4)
C22 Pt1 N2 C2 177.7(4)
N1 Pt1 N2 C2 2.4(4)
C21 N1 C1 C18 -3.2(8)
Pt1 N1 C1 C18 166.2(4)
C21 N1 C1 C2 179.3(5)
Pt1 N1 C1 C2 -11.3(6)
N3 N2 C2 C12 -2.7(8)
Pt1 N2 C2 C12 169.9(4)
N3 N2 C2 C1 178.8(5)
Pt1 N2 C2 C1 -8.7(6)
N1 C1 C2 N2 12.8(7)
C18 C1 C2 N2 -164.5(5)
N1 C1 C2 C12 -165.7(6)
C18 C1 C2 C12 17.0(9)
C2 N2 N3 C4 2.2(8)
Pt1 N2 N3 C4 -170.6(4)
N2 N3 C4 C5 -0.1(9)
N2 N3 C4 C13 178.4(5)
N3 C4 C5 C12 -1.3(9)
C13 C4 C5 C12 -179.6(5)
N3 C4 C5 C6 172.7(5)
C13 C4 C5 C6 -5.6(9)
C4 C5 C6 C7 100.4(7)
C12 C5 C6 C7 -85.9(7)
C5 C6 C7 C8 73.5(7)
C6 C7 C8 C9 -66.1(8)
C7 C8 C9 C10 99.2(7)
C8 C9 C10 C11 -55.5(7)
C9 C10 C11 C12 -55.4(7)
N2 C2 C12 C5 1.1(8)
C1 C2 C12 C5 179.5(5)
N2 C2 C12 C11 -178.6(5)
C1 C2 C12 C11 -0.3(9)
C4 C5 C12 C2 0.7(8)
C6 C5 C12 C2 -173.1(5)
C4 C5 C12 C11 -179.5(5)
C6 C5 C12 C11 6.7(9)
C10 C11 C12 C2 -90.1(7)
C10 C11 C12 C5 90.1(6)
C14 N4 C13 C17 -0.6(9)
C14 N4 C13 C4 -177.8(5)
N3 C4 C13 N4 138.5(5)
C5 C4 C13 N4 -43.0(8)
N3 C4 C13 C17 -38.7(7)
C5 C4 C13 C17 139.8(6)
C13 N4 C14 C15 -1.4(10)
N4 C14 C15 C16 2.0(11)
C14 C15 C16 C17 -0.4(10)
N4 C13 C17 C16 2.1(9)
C4 C13 C17 C16 179.2(5)
C15 C16 C17 C13 -1.5(9)
N1 C1 C18 C19 2.4(8)
C2 C1 C18 C19 179.6(5)
C1 C18 C19 C20 0.5(9)
C18 C19 C20 C21 -2.5(9)
C1 N1 C21 C20 1.2(9)
Pt1 N1 C21 C20 -167.4(4)
C19 C20 C21 N1 1.7(9)
